data_4000675
loop_
_publ_author_name
'Roswitha Zeis'
'Celine Besnard'
'Theo Siegrist'
'Carl Schlockermann'
'Xiaoliu Chi'
'Christian Kloc'

_publ_section_title
;
 Field Effect Studies on Rubrene and Impurities of Rubrene
;
_journal_issue 2
_journal_name_full 'Chem. Mater.'
_journal_page_first 244
_journal_page_last 248
_journal_paper_doi 10.1021/cm0502626
_journal_volume 18
_journal_year 2006
_chemical_formula_moiety 'C42 H30'
_chemical_formula_sum 'C42 H30'
_chemical_formula_weight 534.70
_space_group_IT_number 14
_symmetry_cell_setting monoclinic
_symmetry_space_group_name_Hall '-P 2yn'
_symmetry_space_group_name_H-M 'P 1 21/n 1'
_atom_sites_solution_hydrogens geom
_atom_sites_solution_primary direct
_audit_creation_date 04-12-14
_audit_creation_method CRYSTALS_ver_12.39
_cell_angle_alpha 90
_cell_angle_beta 91.30(3)
_cell_angle_gamma 90
_cell_formula_units_Z 4
_cell_length_a 12.981(3)
_cell_length_b 10.090(2)
_cell_length_c 22.939(5)
_cell_measurement_reflns_used 0
_cell_measurement_temperature 293
_cell_measurement_theta_max 0
_cell_measurement_theta_min 0
_cell_volume 3003.7(10)
_computing_cell_refinement 'USER DEFINED CELL REFINEMENT'
_computing_data_collection 'USER DEFINED DATA COLLECTION'
_computing_data_reduction 'USER DEFINED DATA REDUCTION'
_computing_molecular_graphics 'CAMERON (Watkin et al 1996)'
_computing_publication_material 'CRYSTALS (Betteridge et al 2003)'
_computing_structure_refinement 'CRYSTALS (Betteridge et al 2003)'
_computing_structure_solution 'SHELXS 86 (Sheldrick, 1986)'
_diffrn_ambient_temperature 293
_diffrn_measured_fraction_theta_full 0.996
_diffrn_measured_fraction_theta_max 0.996
_diffrn_measurement_device_type Unknown
_diffrn_measurement_method \w/2\q
_diffrn_radiation_monochromator graphite
_diffrn_radiation_type 'Mo K\a'
_diffrn_radiation_wavelength 0.71073
_diffrn_reflns_av_R_equivalents 0.000
_diffrn_reflns_limit_h_max 13
_diffrn_reflns_limit_h_min -13
_diffrn_reflns_limit_k_max 10
_diffrn_reflns_limit_k_min 0
_diffrn_reflns_limit_l_max 24
_diffrn_reflns_limit_l_min 0
_diffrn_reflns_number 3775
_diffrn_reflns_theta_full 22.197
_diffrn_reflns_theta_max 22.197
_diffrn_reflns_theta_min 1.776
_diffrn_standards_number 0
_exptl_absorpt_coefficient_mu 0.067
_exptl_absorpt_correction_T_max 1.0000
_exptl_absorpt_correction_T_min 1.0000
_exptl_absorpt_correction_type none
_exptl_crystal_colour white
_exptl_crystal_density_diffrn 1.182
_exptl_crystal_description prism
_exptl_crystal_F_000 1128
_exptl_crystal_size_max 0.2
_exptl_crystal_size_mid 0.2
_exptl_crystal_size_min 0.1
_refine_diff_density_max 0.38
_refine_diff_density_min -0.35
_refine_ls_extinction_coef 4478.684
_refine_ls_extinction_method 'Larson 1970 Crystallographic Computing eq 22'
_refine_ls_goodness_of_fit_ref 1.1574
_refine_ls_hydrogen_treatment noref
_refine_ls_matrix_type full
_refine_ls_number_parameters 380
_refine_ls_number_reflns 2392
_refine_ls_number_restraints 0
_refine_ls_R_factor_all 0.1146
_refine_ls_R_factor_gt 0.0684
_refine_ls_shift/su_max 0.000410
_refine_ls_structure_factor_coef F
_refine_ls_weighting_details
;
 Method, part 1, Chebychev polynomial, (Watkin, 1994, Prince, 1982) 
 [weight] = 1.0/[A~0~*T~0~(x)+A~1~*T~1~(x) ... +A~n-1~]*T~n-1~(x)] 
 where A~i~ are the Chebychev coefficients listed below and x= Fcalc/Fmax 
 Method = Robust Weighting (Prince, 1982) 
 W = [weight] * [1-(deltaF/6*sigmaF)^2^]^2^ 
 A~i~ are: 
 1.30 0.962 0.926 
;
_refine_ls_weighting_scheme calc
_refine_ls_wR_factor_all 0.0771
_refine_ls_wR_factor_gt 0.0642
_refine_ls_wR_factor_ref 0.0642
_reflns_limit_h_max 13
_reflns_limit_h_min -13
_reflns_limit_k_max 10
_reflns_limit_k_min 0
_reflns_limit_l_max 24
_reflns_limit_l_min 0
_reflns_number_gt 2392
_reflns_number_total 3775
_reflns_threshold_expression I>2.00u(I)
_cod_depositor_comments
;
The following automatic conversions were performed:
'_symmetry_cell_setting' value 'Monoclinic' changed to 'monoclinic'
according to '/home/saulius/struct/CIF-dictionaries/cif_core.dic'
dictionary named 'cif_core.dic' version 2.4.1 from 2010-06-29.

Automatic conversion script
Id: cif_fix_enum 1527 2010-12-29 10:47:43Z saulius 
;
_cod_original_sg_symbol_H-M 'P 1 21/n 1 '
_cod_database_code 4000675

loop_
_symmetry_equiv_pos_as_xyz
x,y,z
-x,-y,-z
-x+1/2,y+1/2,-z+1/2
x+1/2,-y+1/2,z+1/2

loop_
_atom_site_label
_atom_site_type_symbol
_atom_site_fract_x
_atom_site_fract_y
_atom_site_fract_z
_atom_site_U_iso_or_equiv
_atom_site_occupancy
_atom_site_adp_type
C1 C 0.3077(2) 0.2463(3) 0.92454(12) 0.0508 1.0000 Uani
C2 C 0.3839(2) 0.2652(3) 0.88645(12) 0.0494 1.0000 Uani
C3 C 0.4662(2) 0.2612(3) 0.93356(12) 0.0479 1.0000 Uani
C4 C 0.3793(2) 0.2419(3) 0.97631(12) 0.0496 1.0000 Uani
C5 C 0.5692(2) 0.2722(3) 0.93177(12) 0.0476 1.0000 Uani
C6 C 0.3641(2) 0.2293(3) 1.03386(13) 0.0516 1.0000 Uani
C7 C 0.3810(2) 0.2901(3) 0.82356(12) 0.0524 1.0000 Uani
C8 C 0.3236(2) 0.2078(3) 0.78631(13) 0.0586 1.0000 Uani
C9 C 0.3164(3) 0.2347(4) 0.72764(15) 0.0741 1.0000 Uani
C10 C 0.3658(3) 0.3442(5) 0.70535(14) 0.0781 1.0000 Uani
C11 C 0.4227(3) 0.4257(4) 0.74125(16) 0.0751 1.0000 Uani
C12 C 0.4316(3) 0.3988(3) 0.80036(14) 0.0631 1.0000 Uani
C13 C 0.1958(2) 0.2291(3) 0.91412(13) 0.0554 1.0000 Uani
C14 C 0.1424(3) 0.1268(4) 0.94011(15) 0.0709 1.0000 Uani
C15 C 0.0385(3) 0.1076(5) 0.92798(18) 0.0908 1.0000 Uani
C16 C -0.0122(3) 0.1901(6) 0.8898(2) 0.0946 1.0000 Uani
C17 C 0.0393(3) 0.2940(5) 0.86385(18) 0.0853 1.0000 Uani
C18 C 0.1422(2) 0.3125(3) 0.87532(16) 0.0675 1.0000 Uani
C19 C 0.2585(2) 0.2459(3) 1.05611(12) 0.0536 1.0000 Uani
C20 C 0.2183(3) 0.1556(4) 1.09577(14) 0.0671 1.0000 Uani
C21 C 0.1249(3) 0.1771(5) 1.12046(16) 0.0856 1.0000 Uani
C22 C 0.0685(3) 0.2887(6) 1.10670(19) 0.0943 1.0000 Uani
C23 C 0.1054(3) 0.3790(5) 1.06693(18) 0.0827 1.0000 Uani
C24 C 0.2006(2) 0.3580(3) 1.04203(14) 0.0631 1.0000 Uani
C25 C 0.4450(2) 0.2006(3) 1.07899(12) 0.0494 1.0000 Uani
C26 C 0.5267(2) 0.1153(3) 1.06972(14) 0.0583 1.0000 Uani
C27 C 0.5970(3) 0.0856(3) 1.11379(17) 0.0690 1.0000 Uani
C28 C 0.5875(3) 0.1401(4) 1.16823(18) 0.0744 1.0000 Uani
C29 C 0.5077(3) 0.2264(4) 1.17860(14) 0.0716 1.0000 Uani
C30 C 0.4373(2) 0.2581(3) 1.13435(13) 0.0592 1.0000 Uani
C31 C 0.6401(2) 0.2944(3) 0.98251(12) 0.0473 1.0000 Uani
C32 C 0.7373(2) 0.2353(3) 0.98345(13) 0.0582 1.0000 Uani
C33 C 0.8081(2) 0.2616(4) 1.02806(15) 0.0673 1.0000 Uani
C34 C 0.7825(3) 0.3470(3) 1.07226(14) 0.0623 1.0000 Uani
C35 C 0.6872(3) 0.4046(3) 1.07203(13) 0.0562 1.0000 Uani
C36 C 0.6168(2) 0.3802(3) 1.02807(13) 0.0493 1.0000 Uani
C37 C 0.6202(2) 0.2663(3) 0.87442(13) 0.0523 1.0000 Uani
C38 C 0.6905(3) 0.3625(4) 0.85871(15) 0.0775 1.0000 Uani
C39 C 0.7385(3) 0.3541(6) 0.8061(2) 0.1084 1.0000 Uani
C40 C 0.7163(4) 0.2519(8) 0.7683(2) 0.1240 1.0000 Uani
C41 C 0.6483(4) 0.1555(6) 0.78372(19) 0.1081 1.0000 Uani
C42 C 0.6007(3) 0.1623(4) 0.83633(15) 0.0702 1.0000 Uani
H81 H 0.2874 0.1288 0.8024 0.0700 1.0000 Uiso
H91 H 0.2755 0.1750 0.7011 0.0885 1.0000 Uiso
H101 H 0.3598 0.3641 0.6627 0.0936 1.0000 Uiso
H111 H 0.4580 0.5050 0.7248 0.0902 1.0000 Uiso
H121 H 0.4744 0.4575 0.8263 0.0755 1.0000 Uiso
H141 H 0.1794 0.0661 0.9680 0.0849 1.0000 Uiso
H151 H 0.0007 0.0337 0.9471 0.1089 1.0000 Uiso
H161 H -0.0869 0.1753 0.8805 0.1133 1.0000 Uiso
H171 H 0.0014 0.3555 0.8368 0.1019 1.0000 Uiso
H181 H 0.1795 0.3863 0.8558 0.0808 1.0000 Uiso
H201 H 0.2584 0.0740 1.1062 0.0803 1.0000 Uiso
H211 H 0.0974 0.1112 1.1487 0.1028 1.0000 Uiso
H221 H 0.0009 0.3046 1.1255 0.1132 1.0000 Uiso
H231 H 0.0637 0.4590 1.0561 0.0992 1.0000 Uiso
H241 H 0.2278 0.4240 1.0137 0.0756 1.0000 Uiso
H261 H 0.5349 0.0746 1.0304 0.0697 1.0000 Uiso
H271 H 0.6553 0.0239 1.1060 0.0825 1.0000 Uiso
H281 H 0.6383 0.1174 1.2001 0.0886 1.0000 Uiso
H291 H 0.5004 0.2662 1.2182 0.0856 1.0000 Uiso
H301 H 0.3806 0.3225 1.1420 0.0708 1.0000 Uiso
H321 H 0.7561 0.1730 0.9515 0.0697 1.0000 Uiso
H331 H 0.8775 0.2188 1.0282 0.0805 1.0000 Uiso
H341 H 0.8335 0.3668 1.1044 0.0744 1.0000 Uiso
H351 H 0.6687 0.4655 1.1045 0.0671 1.0000 Uiso
H361 H 0.5479 0.4244 1.0286 0.0591 1.0000 Uiso
H381 H 0.7062 0.4380 0.8857 0.0930 1.0000 Uiso
H391 H 0.7900 0.4230 0.7953 0.1302 1.0000 Uiso
H401 H 0.7498 0.2481 0.7295 0.1492 1.0000 Uiso
H411 H 0.6332 0.0799 0.7566 0.1300 1.0000 Uiso
H421 H 0.5513 0.0911 0.8474 0.0842 1.0000 Uiso

loop_
_atom_site_aniso_label
_atom_site_aniso_U_11
_atom_site_aniso_U_22
_atom_site_aniso_U_33
_atom_site_aniso_U_23
_atom_site_aniso_U_13
_atom_site_aniso_U_12
C1 0.0522(17) 0.0456(18) 0.0547(18) -0.0024(14) 0.0015(14) 0.0005(14)
C2 0.0635(18) 0.0365(16) 0.0482(16) -0.0028(13) -0.0009(14) -0.0028(14)
C3 0.0515(17) 0.0407(17) 0.0515(16) -0.0046(13) -0.0002(13) 0.0001(14)
C4 0.0542(17) 0.0394(16) 0.0549(19) -0.0016(14) -0.0023(14) -0.0011(14)
C5 0.0531(19) 0.0390(17) 0.0506(16) 0.0008(13) 0.0007(14) 0.0048(14)
C6 0.0591(18) 0.0448(18) 0.0510(18) -0.0029(14) -0.0004(14) -0.0070(15)
C7 0.0576(17) 0.0528(19) 0.0464(16) -0.0044(15) -0.0054(14) 0.0063(15)
C8 0.0652(19) 0.057(2) 0.0530(19) -0.0027(15) -0.0056(16) 0.0022(16)
C9 0.076(2) 0.085(3) 0.060(2) -0.012(2) -0.0125(18) 0.008(2)
C10 0.089(3) 0.094(3) 0.051(2) 0.003(2) -0.004(2) 0.020(2)
C11 0.081(2) 0.078(3) 0.066(2) 0.011(2) 0.0079(19) 0.006(2)
C12 0.069(2) 0.059(2) 0.061(2) 0.0010(16) -0.0022(16) 0.0004(17)
C13 0.0472(17) 0.065(2) 0.0535(18) -0.0086(16) -0.0020(14) -0.0009(16)
C14 0.066(2) 0.076(2) 0.070(2) -0.0033(19) -0.0024(18) -0.0156(19)
C15 0.073(2) 0.121(4) 0.079(3) -0.007(2) 0.003(2) -0.041(3)
C16 0.054(2) 0.130(4) 0.100(3) -0.029(3) -0.005(2) -0.009(3)
C17 0.072(3) 0.090(3) 0.093(3) -0.015(2) -0.018(2) 0.010(2)
C18 0.0516(19) 0.069(2) 0.081(2) -0.0087(19) -0.0072(17) 0.0015(17)
C19 0.0522(17) 0.0580(19) 0.0504(17) -0.0011(15) -0.0014(14) -0.0117(16)
C20 0.062(2) 0.080(2) 0.060(2) 0.0057(18) 0.0014(17) -0.0144(18)
C21 0.063(2) 0.127(4) 0.068(2) 0.006(2) 0.0095(19) -0.027(3)
C22 0.050(2) 0.155(5) 0.079(3) -0.013(3) 0.0074(19) -0.012(3)
C23 0.067(2) 0.099(3) 0.082(3) -0.009(2) -0.001(2) 0.013(2)
C24 0.0540(19) 0.071(2) 0.064(2) -0.0007(18) 0.0014(16) -0.0001(17)
C25 0.0541(17) 0.0435(17) 0.0504(18) 0.0050(13) -0.0036(14) -0.0051(14)
C26 0.068(2) 0.0415(18) 0.065(2) 0.0031(14) -0.0078(17) -0.0054(16)
C27 0.066(2) 0.0461(19) 0.094(3) 0.0109(19) -0.012(2) -0.0022(17)
C28 0.078(2) 0.058(2) 0.086(3) 0.015(2) -0.032(2) -0.009(2)
C29 0.083(2) 0.073(2) 0.058(2) -0.0010(18) -0.0165(18) -0.014(2)
C30 0.0645(19) 0.059(2) 0.0539(18) -0.0003(16) -0.0050(15) -0.0022(17)
C31 0.0482(16) 0.0450(17) 0.0483(17) 0.0023(13) -0.0056(13) -0.0023(14)
C32 0.0569(19) 0.057(2) 0.0601(18) -0.0053(16) -0.0051(15) 0.0041(16)
C33 0.058(2) 0.077(2) 0.067(2) 0.0052(19) -0.0102(17) 0.0099(18)
C34 0.066(2) 0.063(2) 0.0569(19) 0.0022(17) -0.0147(16) -0.0047(18)
C35 0.074(2) 0.0398(18) 0.0539(18) -0.0017(14) -0.0057(16) -0.0025(16)
C36 0.0506(17) 0.0439(17) 0.0533(18) 0.0068(14) 0.0007(14) -0.0014(14)
C37 0.0498(16) 0.0520(19) 0.0550(17) 0.0053(15) -0.0008(14) -0.0003(15)
C38 0.069(2) 0.093(3) 0.071(2) 0.016(2) 0.0039(19) -0.013(2)
C39 0.084(3) 0.153(5) 0.089(3) 0.047(3) 0.016(3) -0.011(3)
C40 0.104(4) 0.205(7) 0.064(3) 0.023(4) 0.027(3) 0.035(4)
C41 0.114(3) 0.145(4) 0.066(3) -0.025(3) 0.018(3) 0.016(3)
C42 0.075(2) 0.073(2) 0.063(2) -0.0082(19) 0.0030(17) 0.0043(19)

loop_
_atom_type_symbol
_atom_type_scat_dispersion_real
_atom_type_scat_dispersion_imag
_atom_type_scat_Cromer_Mann_a1
_atom_type_scat_Cromer_Mann_b1
_atom_type_scat_Cromer_Mann_a2
_atom_type_scat_Cromer_Mann_b2
_atom_type_scat_Cromer_Mann_a3
_atom_type_scat_Cromer_Mann_b3
_atom_type_scat_Cromer_Mann_a4
_atom_type_scat_Cromer_Mann_b4
_atom_type_scat_Cromer_Mann_c
_atom_type_scat_source
C 0.0033 0.0016 2.3100 20.8439 1.0200 10.2075 1.5886 0.5687 0.8650 51.6512 0.2156 'International Tables Vol C 4.2.6.8 and 6.1.1.4'
H 0.0000 0.0000 0.4930 10.5109 0.3229 26.1257 0.1402 3.1424 0.0408 57.7998 0.0030 'International Tables Vol C 4.2.6.8 and 6.1.1.4'

loop_
_geom_angle_atom_site_label_1
_geom_angle_atom_site_label_2
_geom_angle_atom_site_label_3
_geom_angle
_geom_angle_publ_flag
C2 C1 C4 93.8(2) yes
C2 C1 C13 130.2(3) yes
C4 C1 C13 135.9(3) yes
C1 C2 C3 92.9(2) yes
C1 C2 C7 131.3(3) yes
C3 C2 C7 135.6(3) yes
C2 C3 C4 86.7(2) yes
C2 C3 C5 131.9(3) yes
C4 C3 C5 141.4(3) yes
C3 C4 C1 86.6(2) yes
C3 C4 C6 140.5(3) yes
C1 C4 C6 132.9(3) yes
C3 C5 C31 126.0(3) yes
C3 C5 C37 119.1(3) yes
C31 C5 C37 114.8(2) yes
C4 C6 C19 119.0(3) yes
C4 C6 C25 125.8(3) yes
C19 C6 C25 115.2(3) yes
C2 C7 C8 120.2(3) yes
C2 C7 C12 120.7(3) yes
C8 C7 C12 119.1(3) yes
C7 C8 C9 120.4(3) yes
C7 C8 H81 119.802 no
C9 C8 H81 119.810 no
C8 C9 C10 119.9(3) yes
C8 C9 H91 120.049 no
C10 C9 H91 120.042 no
C9 C10 C11 120.5(3) yes
C9 C10 H101 119.762 no
C11 C10 H101 119.781 no
C10 C11 C12 120.2(4) yes
C10 C11 H111 119.916 no
C12 C11 H111 119.895 no
C7 C12 C11 120.0(3) yes
C7 C12 H121 120.004 no
C11 C12 H121 120.005 no
C1 C13 C14 121.1(3) yes
C1 C13 C18 120.3(3) yes
C14 C13 C18 118.5(3) yes
C13 C14 C15 120.8(4) yes
C13 C14 H141 119.624 no
C15 C14 H141 119.599 no
C14 C15 C16 119.8(4) yes
C14 C15 H151 120.117 no
C16 C15 H151 120.121 no
C15 C16 C17 120.4(3) yes
C15 C16 H161 119.790 no
C17 C16 H161 119.772 no
C16 C17 C18 119.9(4) yes
C16 C17 H171 120.065 no
C18 C17 H171 119.991 no
C13 C18 C17 120.6(4) yes
C13 C18 H181 119.676 no
C17 C18 H181 119.717 no
C6 C19 C20 120.8(3) yes
C6 C19 C24 120.7(3) yes
C20 C19 C24 118.3(3) yes
C19 C20 C21 120.9(4) yes
C19 C20 H201 119.540 no
C21 C20 H201 119.532 no
C20 C21 C22 120.5(4) yes
C20 C21 H211 119.764 no
C22 C21 H211 119.785 no
C21 C22 C23 120.0(3) yes
C21 C22 H221 119.967 no
C23 C22 H221 119.987 no
C22 C23 C24 119.7(4) yes
C22 C23 H231 120.153 no
C24 C23 H231 120.164 no
C19 C24 C23 120.6(3) yes
C19 C24 H241 119.704 no
C23 C24 H241 119.680 no
C6 C25 C26 123.0(3) yes
C6 C25 C30 119.1(3) yes
C26 C25 C30 117.8(3) yes
C25 C26 C27 121.2(3) yes
C25 C26 H261 119.407 no
C27 C26 H261 119.368 no
C26 C27 C28 120.6(3) yes
C26 C27 H271 119.731 no
C28 C27 H271 119.716 no
C27 C28 C29 119.5(3) yes
C27 C28 H281 120.218 no
C29 C28 H281 120.241 no
C28 C29 C30 120.3(3) yes
C28 C29 H291 119.843 no
C30 C29 H291 119.825 no
C25 C30 C29 120.5(3) yes
C25 C30 H301 119.745 no
C29 C30 H301 119.738 no
C5 C31 C32 119.5(3) yes
C5 C31 C36 122.7(3) yes
C32 C31 C36 117.7(3) yes
C31 C32 C33 120.9(3) yes
C31 C32 H321 119.548 no
C33 C32 H321 119.557 no
C32 C33 C34 119.8(3) yes
C32 C33 H331 120.106 no
C34 C33 H331 120.071 no
C33 C34 C35 119.8(3) yes
C33 C34 H341 120.117 no
C35 C34 H341 120.106 no
C34 C35 C36 121.1(3) yes
C34 C35 H351 119.461 no
C36 C35 H351 119.472 no
C31 C36 C35 120.7(3) yes
C31 C36 H361 119.634 no
C35 C36 H361 119.633 no
C5 C37 C38 120.7(3) yes
C5 C37 C42 120.7(3) yes
C38 C37 C42 118.6(3) yes
C37 C38 C39 120.0(4) yes
C37 C38 H381 119.994 no
C39 C38 H381 119.975 no
C38 C39 C40 120.6(5) yes
C38 C39 H391 119.730 no
C40 C39 H391 119.696 no
C39 C40 C41 119.8(4) yes
C39 C40 H401 120.093 no
C41 C40 H401 120.069 no
C40 C41 C42 120.0(5) yes
C40 C41 H411 120.015 no
C42 C41 H411 119.982 no
C37 C42 C41 121.0(4) yes
C37 C42 H421 119.524 no
C41 C42 H421 119.523 no

loop_
_geom_bond_atom_site_label_1
_geom_bond_atom_site_label_2
_geom_bond_distance
_geom_bond_publ_flag
C1 C2 1.348(4) yes
C1 C4 1.492(4) yes
C1 C13 1.478(4) yes
C2 C3 1.503(4) yes
C2 C7 1.464(4) yes
C3 C4 1.524(4) yes
C3 C5 1.343(4) yes
C4 C6 1.345(4) yes
C5 C31 1.484(4) yes
C5 C37 1.487(4) yes
C6 C19 1.483(4) yes
C6 C25 1.486(4) yes
C7 C8 1.395(4) yes
C7 C12 1.390(4) yes
C8 C9 1.374(5) yes
C8 H81 1.000 no
C9 C10 1.382(6) yes
C9 H91 1.000 no
C10 C11 1.369(5) yes
C10 H101 1.000 no
C11 C12 1.385(5) yes
C11 H111 1.000 no
C12 H121 1.000 no
C13 C14 1.386(5) yes
C13 C18 1.398(5) yes
C14 C15 1.385(5) yes
C14 H141 1.000 no
C15 C16 1.366(6) yes
C15 H151 1.000 no
C16 C17 1.385(6) yes
C16 H161 1.000 no
C17 C18 1.369(5) yes
C17 H171 1.000 no
C18 H181 1.000 no
C19 C20 1.397(4) yes
C19 C24 1.391(4) yes
C20 C21 1.367(5) yes
C20 H201 1.000 no
C21 C22 1.376(6) yes
C21 H211 1.000 no
C22 C23 1.382(6) yes
C22 H221 1.000 no
C23 C24 1.390(5) yes
C23 H231 1.000 no
C24 H241 1.000 no
C25 C26 1.387(4) yes
C25 C30 1.402(4) yes
C26 C27 1.379(5) yes
C26 H261 1.000 no
C27 C28 1.373(5) yes
C27 H271 1.000 no
C28 C29 1.379(5) yes
C28 H281 1.000 no
C29 C30 1.388(5) yes
C29 H291 1.000 no
C30 H301 1.000 no
C31 C32 1.395(4) yes
C31 C36 1.396(4) yes
C32 C33 1.386(4) yes
C32 H321 1.000 no
C33 C34 1.376(5) yes
C33 H331 1.000 no
C34 C35 1.366(5) yes
C34 H341 1.000 no
C35 C36 1.368(4) yes
C35 H351 1.000 no
C36 H361 1.000 no
C37 C38 1.385(5) yes
C37 C42 1.385(5) yes
C38 C39 1.372(6) yes
C38 H381 1.000 no
C39 C40 1.375(8) yes
C39 H391 1.000 no
C40 C41 1.365(8) yes
C40 H401 1.000 no
C41 C42 1.370(6) yes
C41 H411 1.000 no
C42 H421 1.000 no

loop_
_cod_related_entry_id
_cod_related_entry_database
_cod_related_entry_code
1 ChemSpider 29330670
